data_4345857
loop_
_publ_author_name
'Guo, Liping'
'Wang, Shaowu'
'Wei, Yun'
'Zhou, Shuangliu'
'Zhu, Xiancui'
'Mu, Xiaolong'

_publ_section_title
;
 Reactivity of 1,3-Disubstituted Indoles with Lithium Compounds:
 Substituents and Solvents Effects on Coordination and Reactivity of
 Resulting 1,3-Disubstituted-2-Indolyl Lithium Complexes
;
_journal_name_full 'Inorganic Chemistry'
_journal_paper_doi 10.1021/acs.inorgchem.7b00179
_journal_year 2017
_chemical_formula_sum 'C35 H44 Li N2 O'
_chemical_formula_weight 515.66
_chemical_name_systematic
;
 ?
;
_space_group_crystal_system triclinic
_space_group_IT_number 2
_space_group_name_Hall '-P 1'
_space_group_name_H-M_alt 'P -1'
_symmetry_space_group_name_Hall '-P 1'
_symmetry_space_group_name_H-M 'P -1'
_atom_sites_solution_hydrogens geom
_audit_creation_method SHELXL-2014
_cell_angle_alpha 111.8960(10)
_cell_angle_beta 105.3380(10)
_cell_angle_gamma 91.0830(10)
_cell_formula_units_Z 2
_cell_length_a 10.3357(11)
_cell_length_b 11.6350(12)
_cell_length_c 14.8416(15)
_cell_measurement_reflns_used 4252
_cell_measurement_temperature 293(2)
_cell_measurement_theta_max 24.14
_cell_measurement_theta_min 2.19
_cell_volume 1583.2(3)
_computing_structure_refinement 'SHELXL-2014 (Sheldrick, 2014)'
_diffrn_ambient_temperature 293(2)
_diffrn_measured_fraction_theta_full 0.997
_diffrn_measured_fraction_theta_max 0.962
_diffrn_measurement_device_type 'CCD area detector'
_diffrn_radiation_type MoK\a
_diffrn_radiation_wavelength 0.71073
_diffrn_reflns_av_R_equivalents 0.0379
_diffrn_reflns_av_unetI/netI 0.0560
_diffrn_reflns_Laue_measured_fraction_full 0.997
_diffrn_reflns_Laue_measured_fraction_max 0.962
_diffrn_reflns_limit_h_max 13
_diffrn_reflns_limit_h_min -13
_diffrn_reflns_limit_k_max 15
_diffrn_reflns_limit_k_min -15
_diffrn_reflns_limit_l_max 19
_diffrn_reflns_limit_l_min -18
_diffrn_reflns_number 18325
_diffrn_reflns_point_group_measured_fraction_full 0.997
_diffrn_reflns_point_group_measured_fraction_max 0.962
_diffrn_reflns_theta_full 25.242
_diffrn_reflns_theta_max 27.643
_diffrn_reflns_theta_min 1.903
_exptl_absorpt_coefficient_mu 0.064
_exptl_absorpt_correction_T_max 0.9850
_exptl_absorpt_correction_T_min 0.9791
_exptl_absorpt_correction_type multi-scan
_exptl_crystal_colour colorless
_exptl_crystal_density_diffrn 1.082
_exptl_crystal_description block
_exptl_crystal_F_000 558
_exptl_crystal_size_max 0.210
_exptl_crystal_size_mid 0.180
_exptl_crystal_size_min 0.150
_refine_diff_density_max 0.426
_refine_diff_density_min -0.178
_refine_diff_density_rms 0.038
_refine_ls_extinction_method none
_refine_ls_goodness_of_fit_ref 1.040
_refine_ls_hydrogen_treatment constr
_refine_ls_matrix_type full
_refine_ls_number_parameters 463
_refine_ls_number_reflns 7122
_refine_ls_number_restraints 746
_refine_ls_restrained_S_all 1.076
_refine_ls_R_factor_all 0.1393
_refine_ls_R_factor_gt 0.0688
_refine_ls_shift/su_max 0.005
_refine_ls_shift/su_mean 0.000
_refine_ls_structure_factor_coef Fsqd
_refine_ls_weighting_details 'w=1/[\s^2^(Fo^2^)+1.2000P] where P=(Fo^2^+2Fc^2^)/3'
_refine_ls_weighting_scheme calc
_refine_ls_wR_factor_gt 0.1170
_refine_ls_wR_factor_ref 0.1365
_reflns_Friedel_coverage 0.000
_reflns_number_gt 3657
_reflns_number_total 7122
_reflns_threshold_expression 'I > 2\s(I)'
_cod_data_source_file ic7b00179_si_003.cif
_cod_data_source_block complex_4
_cod_database_code 4345857
_shelx_space_group_comment
;
The symmetry employed for this shelxl refinement is uniquely defined
by the following loop, which should always be used as a source of
symmetry information in preference to the above space-group names.
They are only intended as comments.
;
_shelx_estimated_absorpt_t_min 0.987
_shelx_estimated_absorpt_t_max 0.991
_shelxl_version_number 2014-3

loop_
_space_group_symop_operation_xyz
'x, y, z'
'-x, -y, -z'

loop_
_atom_site_label
_atom_site_type_symbol
_atom_site_fract_x
_atom_site_fract_y
_atom_site_fract_z
_atom_site_U_iso_or_equiv
_atom_site_adp_type
_atom_site_occupancy
_atom_site_site_symmetry_order
_atom_site_calc_flag
_atom_site_refinement_flags_posn
_atom_site_refinement_flags_adp
_atom_site_refinement_flags_occupancy
_atom_site_disorder_assembly
_atom_site_disorder_group
Li1 Li 0.4120(5) 0.5388(4) 0.4487(3) 0.0608(12) Uani 1 1 d D . . . .
N1 N 0.33489(19) 0.29525(17) 0.52759(14) 0.0423(5) Uani 1 1 d . . . . .
N2 N 0.3523(2) 0.42121(18) 0.29184(14) 0.0460(5) Uani 1 1 d . . . . .
C1 C 0.3765(2) 0.3577(2) 0.47439(17) 0.0409(5) Uani 1 1 d . . . . .
C2 C 0.2983(2) 0.2892(2) 0.37278(17) 0.0393(5) Uani 1 1 d . . . . .
C3 C 0.2122(2) 0.1858(2) 0.36600(17) 0.0398(5) Uani 1 1 d . . . . .
C4 C 0.1164(2) 0.0911(2) 0.28737(19) 0.0499(6) Uani 1 1 d . . . . .
H4 H 0.0959 0.0865 0.2211 0.060 Uiso 1 1 calc R U . . .
C5 C 0.0528(3) 0.0045(2) 0.3098(2) 0.0589(7) Uani 1 1 d . . . . .
H5 H -0.0103 -0.0598 0.2578 0.071 Uiso 1 1 calc R U . . .
C6 C 0.0811(3) 0.0114(2) 0.4085(2) 0.0599(7) Uani 1 1 d . . . . .
H6 H 0.0373 -0.0489 0.4213 0.072 Uiso 1 1 calc R U . . .
C7 C 0.1728(3) 0.1056(2) 0.4881(2) 0.0523(7) Uani 1 1 d . . . . .
H7 H 0.1908 0.1109 0.5544 0.063 Uiso 1 1 calc R U . . .
C8 C 0.2374(2) 0.1923(2) 0.46534(17) 0.0413(6) Uani 1 1 d . . . . .
C9 C 0.3780(3) 0.3360(2) 0.63772(17) 0.0509(7) Uani 1 1 d . . . . .
H9A H 0.2994 0.3543 0.6621 0.061 Uiso 1 1 calc R U . . .
H9B H 0.4396 0.4131 0.6667 0.061 Uiso 1 1 calc R U . . .
C10 C 0.4472(3) 0.2427(2) 0.67632(18) 0.0533(7) Uani 1 1 d D . . . .
C11 C 0.4664(14) 0.2491(10) 0.7734(5) 0.077(2) Uani 0.489(16) 1 d D U P A 1
H11 H 0.4312 0.3116 0.8171 0.093 Uiso 0.489(16) 1 calc R U P A 1
C12 C 0.5357(14) 0.1670(10) 0.8091(7) 0.083(3) Uani 0.489(16) 1 d D U P A 1
H12 H 0.5423 0.1711 0.8740 0.099 Uiso 0.489(16) 1 calc R U P A 1
C13 C 0.5945(14) 0.0791(13) 0.7467(11) 0.078(3) Uani 0.489(16) 1 d D U P A 1
H13 H 0.6422 0.0235 0.7696 0.094 Uiso 0.489(16) 1 calc R U P A 1
C14 C 0.583(2) 0.073(2) 0.6508(11) 0.077(3) Uani 0.489(16) 1 d D U P A 1
H14 H 0.6167 0.0095 0.6065 0.093 Uiso 0.489(16) 1 calc R U P A 1
C15 C 0.520(3) 0.162(3) 0.6208(19) 0.070(3) Uani 0.489(16) 1 d D U P A 1
H15 H 0.5280 0.1684 0.5616 0.084 Uiso 0.489(16) 1 calc R U P A 1
C11B C 0.4054(13) 0.2275(9) 0.7541(7) 0.080(2) Uani 0.511(16) 1 d D U P A 2
H11A H 0.3417 0.2740 0.7800 0.096 Uiso 0.511(16) 1 calc R U P A 2
C12B C 0.4619(15) 0.1409(9) 0.7914(8) 0.089(2) Uani 0.511(16) 1 d D U P A 2
H12A H 0.4357 0.1303 0.8434 0.107 Uiso 0.511(16) 1 calc R U P A 2
C13B C 0.5548(14) 0.0708(12) 0.7542(11) 0.085(3) Uani 0.511(16) 1 d D U P A 2
H13A H 0.5948 0.0165 0.7826 0.102 Uiso 0.511(16) 1 calc R U P A 2
C14B C 0.588(2) 0.082(2) 0.6741(11) 0.079(3) Uani 0.511(16) 1 d D U P A 2
H14A H 0.6522 0.0372 0.6482 0.095 Uiso 0.511(16) 1 calc R U P A 2
C15B C 0.523(3) 0.162(3) 0.6322(19) 0.071(3) Uani 0.511(16) 1 d D U P A 2
H15A H 0.5340 0.1588 0.5711 0.086 Uiso 0.511(16) 1 calc R U P A 2
C16 C 0.2958(2) 0.3195(2) 0.28788(17) 0.0414(6) Uani 1 1 d . . . . .
H16 H 0.2492 0.2604 0.2239 0.050 Uiso 1 1 calc R U . . .
C17 C 0.3336(3) 0.4331(2) 0.19644(18) 0.0480(6) Uani 1 1 d . . . . .
C18 C 0.2314(3) 0.5006(3) 0.1673(2) 0.0576(7) Uani 1 1 d . . . . .
C19 C 0.2134(4) 0.5104(3) 0.0743(2) 0.0795(10) Uani 1 1 d . . . . .
H19 H 0.1456 0.5539 0.0528 0.095 Uiso 1 1 calc R U . . .
C20 C 0.2936(4) 0.4573(4) 0.0139(3) 0.0912(12) Uani 1 1 d . . . . .
H20 H 0.2787 0.4637 -0.0485 0.109 Uiso 1 1 calc R U . . .
C21 C 0.3952(4) 0.3949(3) 0.0446(2) 0.0795(10) Uani 1 1 d . . . . .
H21 H 0.4501 0.3611 0.0033 0.095 Uiso 1 1 calc R U . . .
C22 C 0.4183(3) 0.3808(3) 0.13678(19) 0.0576(7) Uani 1 1 d . . . . .
C23 C 0.1417(3) 0.5577(3) 0.2337(2) 0.0688(8) Uani 1 1 d . . . . .
H23 H 0.1953 0.5779 0.3042 0.083 Uiso 1 1 calc R U . . .
C24 C 0.0942(4) 0.6787(3) 0.2273(3) 0.1124(14) Uani 1 1 d . . . . .
H24A H 0.0324 0.6606 0.1614 0.169 Uiso 1 1 calc R U . . .
H24B H 0.1709 0.7354 0.2383 0.169 Uiso 1 1 calc R U . . .
H24C H 0.0496 0.7161 0.2783 0.169 Uiso 1 1 calc R U . . .
C25 C 0.0188(3) 0.4654(3) 0.2111(3) 0.0944(11) Uani 1 1 d . . . . .
H25A H -0.0351 0.4419 0.1419 0.142 Uiso 1 1 calc R U . . .
H25B H -0.0343 0.5039 0.2557 0.142 Uiso 1 1 calc R U . . .
H25C H 0.0486 0.3924 0.2214 0.142 Uiso 1 1 calc R U . . .
C26 C 0.5304(3) 0.3106(3) 0.1692(2) 0.0663(8) Uani 1 1 d . . . . .
H26 H 0.5470 0.3323 0.2421 0.080 Uiso 1 1 calc R U . . .
C27 C 0.6632(3) 0.3466(3) 0.1536(3) 0.0951(11) Uani 1 1 d . . . . .
H27A H 0.6858 0.4358 0.1844 0.143 Uiso 1 1 calc R U . . .
H27B H 0.6533 0.3177 0.0822 0.143 Uiso 1 1 calc R U . . .
H27C H 0.7340 0.3089 0.1845 0.143 Uiso 1 1 calc R U . . .
C28 C 0.4896(4) 0.1692(3) 0.1154(3) 0.0977(12) Uani 1 1 d . . . . .
H28A H 0.4108 0.1461 0.1307 0.147 Uiso 1 1 calc R U . . .
H28B H 0.5626 0.1275 0.1384 0.147 Uiso 1 1 calc R U . . .
H28C H 0.4698 0.1452 0.0434 0.147 Uiso 1 1 calc R U . . .
O1 O 0.3070(13) 0.6445(12) 0.5380(13) 0.113(4) Uani 0.310(12) 1 d D U P B 1
C29 C 0.2836(19) 0.7718(17) 0.5409(17) 0.094(4) Uani 0.310(12) 1 d D U P B 1
H29C H 0.3633 0.8322 0.5827 0.113 Uiso 0.310(12) 1 calc R U P B 1
H29D H 0.2583 0.7720 0.4732 0.113 Uiso 0.310(12) 1 calc R U P B 1
C30 C 0.1768(18) 0.7969(17) 0.5839(17) 0.118(4) Uani 0.310(12) 1 d D U P B 1
H30C H 0.1358 0.8678 0.5752 0.142 Uiso 0.310(12) 1 calc R U P B 1
H30D H 0.2062 0.8120 0.6555 0.142 Uiso 0.310(12) 1 calc R U P B 1
C31 C 0.0868(16) 0.6836(15) 0.5260(18) 0.123(4) Uani 0.310(12) 1 d D U P B 1
H31A H 0.0378 0.6663 0.5680 0.147 Uiso 0.310(12) 1 calc R U P B 1
H31B H 0.0215 0.6918 0.4690 0.147 Uiso 0.310(12) 1 calc R U P B 1
C32 C 0.1598(16) 0.5853(19) 0.4906(16) 0.111(4) Uani 0.310(12) 1 d D U P B 1
H32A H 0.1362 0.5514 0.4171 0.133 Uiso 0.310(12) 1 calc R U P B 1
H32B H 0.1426 0.5191 0.5124 0.133 Uiso 0.310(12) 1 calc R U P B 1
O1B O 0.2827(5) 0.6446(5) 0.4985(4) 0.0698(14) Uani 0.690(12) 1 d D U P B 2
C29B C 0.3261(9) 0.7762(6) 0.5732(8) 0.098(3) Uani 0.690(12) 1 d D U P B 2
H29A H 0.4136 0.7829 0.6208 0.117 Uiso 0.690(12) 1 calc R U P B 2
H29B H 0.3340 0.8307 0.5383 0.117 Uiso 0.690(12) 1 calc R U P B 2
C30B C 0.2265(9) 0.8121(8) 0.6260(7) 0.118(3) Uani 0.690(12) 1 d D U P B 2
H30A H 0.1856 0.8813 0.6138 0.141 Uiso 0.690(12) 1 calc R U P B 2
H30B H 0.2681 0.8382 0.6985 0.141 Uiso 0.690(12) 1 calc R U P B 2
C31B C 0.1227(9) 0.7028(7) 0.5881(8) 0.124(3) Uani 0.690(12) 1 d D U P B 2
H31C H 0.1038 0.6899 0.6445 0.149 Uiso 0.690(12) 1 calc R U P B 2
H31D H 0.0395 0.7157 0.5463 0.149 Uiso 0.690(12) 1 calc R U P B 2
C32B C 0.1735(8) 0.6004(8) 0.5315(8) 0.110(3) Uani 0.690(12) 1 d D U P B 2
H32C H 0.1017 0.5463 0.4726 0.132 Uiso 0.690(12) 1 calc R U P B 2
H32D H 0.2099 0.5532 0.5721 0.132 Uiso 0.690(12) 1 calc R U P B 2
C33 C -0.1170(6) -0.0222(9) 0.0176(5) 0.185(6) Uani 0.5 1 d G U P C -1
H33A H -0.2019 -0.0053 0.0253 0.223 Uiso 0.5 1 calc R U P C -1
C34 C -0.0691(10) -0.1311(7) 0.0228(4) 0.128(3) Uani 0.5 1 d G U P C -1
H34A H -0.1220 -0.1870 0.0340 0.154 Uiso 0.5 1 calc R U P C -1
C35 C 0.0578(11) -0.1564(5) 0.0114(4) 0.130(3) Uani 0.5 1 d DG U P C -1
H35A H 0.0899 -0.2292 0.0149 0.156 Uiso 0.5 1 calc R U P C -1
C36 C 0.1369(7) -0.0728(9) -0.0053(5) 0.151(4) Uani 0.5 1 d DG U P C -1
H36A H 0.2218 -0.0897 -0.0130 0.181 Uiso 0.5 1 calc R U P C -1
C37 C 0.0890(9) 0.0361(7) -0.0106(5) 0.149(4) Uani 0.5 1 d DG U P C -1
H37A H 0.1419 0.0920 -0.0218 0.178 Uiso 0.5 1 calc R U P C -1
C38 C -0.0379(10) 0.0614(6) 0.0009(5) 0.119(3) Uani 0.5 1 d DG U P C -1
H38A H -0.0699 0.1342 -0.0026 0.143 Uiso 0.5 1 calc R U P C -1

loop_
_atom_site_aniso_label
_atom_site_aniso_U_11
_atom_site_aniso_U_22
_atom_site_aniso_U_33
_atom_site_aniso_U_23
_atom_site_aniso_U_13
_atom_site_aniso_U_12
Li1 0.061(3) 0.062(3) 0.059(3) 0.026(2) 0.013(2) 0.000(2)
N1 0.0479(12) 0.0418(11) 0.0371(11) 0.0171(9) 0.0109(9) -0.0025(9)
N2 0.0509(13) 0.0493(12) 0.0380(11) 0.0222(10) 0.0066(9) -0.0043(10)
C1 0.0448(14) 0.0411(13) 0.0418(13) 0.0209(11) 0.0139(11) 0.0035(11)
C2 0.0423(13) 0.0386(13) 0.0390(13) 0.0176(11) 0.0119(11) 0.0021(11)
C3 0.0398(14) 0.0379(13) 0.0435(13) 0.0179(11) 0.0122(11) 0.0054(11)
C4 0.0515(16) 0.0492(15) 0.0445(14) 0.0178(12) 0.0080(12) -0.0006(12)
C5 0.0577(18) 0.0488(16) 0.0590(18) 0.0146(14) 0.0102(14) -0.0112(13)
C6 0.0605(18) 0.0523(17) 0.0699(19) 0.0257(15) 0.0223(15) -0.0093(14)
C7 0.0595(17) 0.0530(16) 0.0506(15) 0.0252(13) 0.0196(13) -0.0016(13)
C8 0.0431(14) 0.0393(13) 0.0424(13) 0.0170(11) 0.0130(11) 0.0017(11)
C9 0.0662(18) 0.0477(15) 0.0378(14) 0.0166(12) 0.0148(12) -0.0027(13)
C10 0.0688(18) 0.0503(16) 0.0358(14) 0.0174(12) 0.0075(13) -0.0048(14)
C11 0.103(6) 0.090(5) 0.049(4) 0.034(3) 0.028(4) 0.037(4)
C12 0.102(6) 0.105(5) 0.060(4) 0.053(4) 0.022(4) 0.040(5)
C13 0.086(5) 0.094(5) 0.077(4) 0.052(4) 0.032(4) 0.028(4)
C14 0.085(5) 0.093(5) 0.066(5) 0.043(5) 0.022(5) 0.026(4)
C15 0.076(5) 0.093(5) 0.061(5) 0.047(4) 0.027(4) 0.032(4)
C11B 0.107(6) 0.093(4) 0.053(4) 0.045(3) 0.024(4) 0.022(4)
C12B 0.116(6) 0.106(5) 0.067(4) 0.057(4) 0.026(4) 0.017(5)
C13B 0.109(6) 0.087(4) 0.077(4) 0.056(4) 0.018(5) 0.019(5)
C14B 0.084(5) 0.093(5) 0.068(6) 0.043(5) 0.017(5) 0.030(4)
C15B 0.080(5) 0.096(5) 0.065(5) 0.053(4) 0.032(5) 0.019(5)
C16 0.0441(14) 0.0428(14) 0.0349(12) 0.0161(11) 0.0067(11) 0.0018(11)
C17 0.0529(16) 0.0491(15) 0.0391(13) 0.0213(12) 0.0044(12) -0.0106(12)
C18 0.0580(18) 0.0580(17) 0.0527(16) 0.0294(14) -0.0006(14) -0.0067(14)
C19 0.087(2) 0.090(2) 0.068(2) 0.053(2) 0.0026(18) 0.0041(19)
C20 0.112(3) 0.119(3) 0.061(2) 0.062(2) 0.016(2) 0.003(2)
C21 0.094(3) 0.103(3) 0.0557(19) 0.0415(19) 0.0288(18) 0.005(2)
C22 0.0647(18) 0.0643(18) 0.0462(15) 0.0262(14) 0.0140(14) -0.0025(15)
C23 0.065(2) 0.067(2) 0.0665(19) 0.0283(16) 0.0041(16) 0.0097(16)
C24 0.113(3) 0.072(2) 0.142(4) 0.041(2) 0.023(3) 0.023(2)
C25 0.069(2) 0.100(3) 0.120(3) 0.050(2) 0.026(2) 0.009(2)
C26 0.069(2) 0.076(2) 0.0598(18) 0.0302(16) 0.0248(16) 0.0082(17)
C27 0.081(2) 0.104(3) 0.108(3) 0.041(2) 0.042(2) 0.010(2)
C28 0.108(3) 0.078(2) 0.113(3) 0.042(2) 0.034(2) 0.013(2)
O1 0.073(5) 0.082(5) 0.164(7) 0.018(6) 0.047(6) 0.012(4)
C29 0.085(6) 0.083(6) 0.115(7) 0.026(6) 0.049(6) 0.003(5)
C30 0.085(7) 0.094(6) 0.143(8) 0.011(6) 0.034(6) 0.030(6)
C31 0.082(6) 0.107(6) 0.138(7) 0.006(6) 0.025(6) 0.025(5)
C32 0.077(6) 0.118(6) 0.119(7) 0.003(6) 0.061(5) 0.004(5)
O1B 0.063(3) 0.074(2) 0.070(3) 0.0189(19) 0.030(2) 0.0153(19)
C29B 0.093(5) 0.061(3) 0.130(6) 0.017(3) 0.047(4) 0.020(3)
C30B 0.093(5) 0.111(4) 0.116(5) 0.003(4) 0.037(4) 0.023(4)
C31B 0.096(4) 0.130(5) 0.129(5) 0.013(4) 0.061(4) 0.008(4)
C32B 0.075(4) 0.096(4) 0.145(6) 0.015(4) 0.056(4) 0.003(3)
C33 0.167(7) 0.200(8) 0.121(7) 0.028(6) -0.015(6) 0.003(7)
C34 0.158(7) 0.124(6) 0.060(4) 0.021(4) -0.011(5) -0.032(5)
C35 0.168(7) 0.105(6) 0.074(5) 0.012(4) 0.002(5) 0.011(6)
C36 0.140(7) 0.161(7) 0.109(6) 0.022(5) 0.013(5) 0.042(6)
C37 0.163(7) 0.179(8) 0.065(5) 0.028(6) 0.003(5) -0.031(7)
C38 0.137(6) 0.123(6) 0.053(4) 0.012(4) -0.014(5) 0.046(5)

loop_
_atom_type_symbol
_atom_type_description
_atom_type_scat_dispersion_real
_atom_type_scat_dispersion_imag
_atom_type_scat_source
C C 0.0033 0.0016 'International Tables Vol C Tables 4.2.6.8 and 6.1.1.4'
H H 0.0000 0.0000 'International Tables Vol C Tables 4.2.6.8 and 6.1.1.4'
Li Li -0.0003 0.0001 'International Tables Vol C Tables 4.2.6.8 and 6.1.1.4'
N N 0.0061 0.0033 'International Tables Vol C Tables 4.2.6.8 and 6.1.1.4'
O O 0.0106 0.0060 'International Tables Vol C Tables 4.2.6.8 and 6.1.1.4'

loop_
_geom_angle_atom_site_label_1
_geom_angle_atom_site_label_2
_geom_angle_atom_site_label_3
_geom_angle
_geom_angle_site_symmetry_1
_geom_angle_site_symmetry_3
O1B Li1 N2 116.9(3) . .
O1 Li1 N2 131.4(5) . .
O1B Li1 C1 110.0(3) . 2_666
O1 Li1 C1 102.2(5) . 2_666
N2 Li1 C1 120.4(2) . 2_666
O1B Li1 C1 106.3(3) . .
O1 Li1 C1 97.6(5) . .
N2 Li1 C1 85.48(18) . .
C1 Li1 C1 114.8(2) 2_666 .
O1B Li1 Li1 125.2(4) . 2_666
O1 Li1 Li1 108.6(6) . 2_666
N2 Li1 Li1 112.9(3) . 2_666
C1 Li1 Li1 58.59(19) 2_666 2_666
C1 Li1 Li1 56.23(18) . 2_666
O1B Li1 C16 113.9(3) . .
O1 Li1 C16 122.2(4) . .
N2 Li1 C16 27.11(9) . .
C1 Li1 C16 135.4(2) 2_666 .
C1 Li1 C16 59.46(13) . .
Li1 Li1 C16 100.0(3) 2_666 .
C1 N1 C8 113.05(18) . .
C1 N1 C9 124.94(19) . .
C8 N1 C9 121.83(19) . .
C16 N2 C17 116.20(19) . .
C16 N2 Li1 104.02(19) . .
C17 N2 Li1 138.1(2) . .
N1 C1 C2 103.52(18) . .
N1 C1 Li1 113.43(19) . 2_666
C2 C1 Li1 135.3(2) . 2_666
N1 C1 Li1 150.8(2) . .
C2 C1 Li1 93.92(18) . .
Li1 C1 Li1 65.2(2) 2_666 .
C1 C2 C16 126.3(2) . .
C1 C2 C3 110.55(19) . .
C16 C2 C3 123.1(2) . .
C4 C3 C8 119.1(2) . .
C4 C3 C2 134.9(2) . .
C8 C3 C2 105.96(19) . .
C5 C4 C3 118.7(2) . .
C5 C4 H4 120.6 . .
C3 C4 H4 120.6 . .
C4 C5 C6 121.2(2) . .
C4 C5 H5 119.4 . .
C6 C5 H5 119.4 . .
C7 C6 C5 121.4(2) . .
C7 C6 H6 119.3 . .
C5 C6 H6 119.3 . .
C6 C7 C8 117.4(2) . .
C6 C7 H7 121.3 . .
C8 C7 H7 121.3 . .
C7 C8 N1 130.9(2) . .
C7 C8 C3 122.2(2) . .
N1 C8 C3 106.91(19) . .
N1 C9 C10 114.8(2) . .
N1 C9 H9A 108.6 . .
C10 C9 H9A 108.6 . .
N1 C9 H9B 108.6 . .
C10 C9 H9B 108.6 . .
H9A C9 H9B 107.5 . .
C11 C10 C15 115.7(11) . .
C15B C10 C11B 118.4(12) . .
C15B C10 C9 125.7(11) . .
C11 C10 C9 123.7(5) . .
C15 C10 C9 119.2(11) . .
C11B C10 C9 114.8(5) . .
C10 C11 C12 123.0(8) . .
C10 C11 H11 118.5 . .
C12 C11 H11 118.5 . .
C13 C12 C11 118.6(11) . .
C13 C12 H12 120.7 . .
C11 C12 H12 120.7 . .
C14 C13 C12 120.3(16) . .
C14 C13 H13 119.8 . .
C12 C13 H13 119.8 . .
C13 C14 C15 119(2) . .
C13 C14 H14 120.5 . .
C15 C14 H14 120.5 . .
C10 C15 C14 122(2) . .
C10 C15 H15 119.1 . .
C14 C15 H15 119.1 . .
C12B C11B C10 118.0(8) . .
C12B C11B H11A 121.0 . .
C10 C11B H11A 121.0 . .
C13B C12B C11B 122.2(10) . .
C13B C12B H12A 118.9 . .
C11B C12B H12A 118.9 . .
C12B C13B C14B 118.5(15) . .
C12B C13B H13A 120.7 . .
C14B C13B H13A 120.7 . .
C13B C14B C15B 119(2) . .
C13B C14B H14A 120.5 . .
C15B C14B H14A 120.5 . .
C10 C15B C14B 122(2) . .
C10 C15B H15A 118.8 . .
C14B C15B H15A 118.8 . .
N2 C16 C2 125.7(2) . .
N2 C16 Li1 48.86(15) . .
C2 C16 Li1 77.47(16) . .
N2 C16 H16 117.1 . .
C2 C16 H16 117.1 . .
Li1 C16 H16 163.6 . .
C22 C17 C18 121.8(2) . .
C22 C17 N2 120.0(2) . .
C18 C17 N2 118.2(2) . .
C19 C18 C17 117.6(3) . .
C19 C18 C23 121.4(3) . .
C17 C18 C23 120.9(2) . .
C20 C19 C18 121.2(3) . .
C20 C19 H19 119.4 . .
C18 C19 H19 119.4 . .
C21 C20 C19 120.5(3) . .
C21 C20 H20 119.7 . .
C19 C20 H20 119.7 . .
C20 C21 C22 121.3(3) . .
C20 C21 H21 119.4 . .
C22 C21 H21 119.4 . .
C17 C22 C21 117.5(3) . .
C17 C22 C26 121.9(2) . .
C21 C22 C26 120.6(3) . .
C18 C23 C25 111.8(3) . .
C18 C23 C24 113.9(3) . .
C25 C23 C24 109.3(3) . .
C18 C23 H23 107.2 . .
C25 C23 H23 107.2 . .
C24 C23 H23 107.2 . .
C23 C24 H24A 109.5 . .
C23 C24 H24B 109.5 . .
H24A C24 H24B 109.5 . .
C23 C24 H24C 109.5 . .
H24A C24 H24C 109.5 . .
H24B C24 H24C 109.5 . .
C23 C25 H25A 109.5 . .
C23 C25 H25B 109.5 . .
H25A C25 H25B 109.5 . .
C23 C25 H25C 109.5 . .
H25A C25 H25C 109.5 . .
H25B C25 H25C 109.5 . .
C22 C26 C27 113.0(3) . .
C22 C26 C28 111.6(3) . .
C27 C26 C28 109.8(3) . .
C22 C26 H26 107.4 . .
C27 C26 H26 107.4 . .
C28 C26 H26 107.4 . .
C26 C27 H27A 109.5 . .
C26 C27 H27B 109.5 . .
H27A C27 H27B 109.5 . .
C26 C27 H27C 109.5 . .
H27A C27 H27C 109.5 . .
H27B C27 H27C 109.5 . .
C26 C28 H28A 109.5 . .
C26 C28 H28B 109.5 . .
H28A C28 H28B 109.5 . .
C26 C28 H28C 109.5 . .
H28A C28 H28C 109.5 . .
H28B C28 H28C 109.5 . .
C29 O1 C32 96.8(16) . .
C29 O1 Li1 120.5(13) . .
C32 O1 Li1 106.9(11) . .
C30 C29 O1 102.6(15) . .
C30 C29 H29C 111.2 . .
O1 C29 H29C 111.2 . .
C30 C29 H29D 111.2 . .
O1 C29 H29D 111.2 . .
H29C C29 H29D 109.2 . .
C29 C30 C31 101.2(15) . .
C29 C30 H30C 111.5 . .
C31 C30 H30C 111.5 . .
C29 C30 H30D 111.5 . .
C31 C30 H30D 111.5 . .
H30C C30 H30D 109.4 . .
C32 C31 C30 109.8(14) . .
C32 C31 H31A 109.7 . .
C30 C31 H31A 109.7 . .
C32 C31 H31B 109.7 . .
C30 C31 H31B 109.7 . .
H31A C31 H31B 108.2 . .
C31 C32 O1 104.2(13) . .
C31 C32 H32A 110.9 . .
O1 C32 H32A 110.9 . .
C31 C32 H32B 110.9 . .
O1 C32 H32B 110.9 . .
H32A C32 H32B 108.9 . .
C29B O1B C32B 103.2(6) . .
C29B O1B Li1 121.5(5) . .
C32B O1B Li1 122.6(5) . .
C30B C29B O1B 108.0(6) . .
C30B C29B H29A 110.1 . .
O1B C29B H29A 110.1 . .
C30B C29B H29B 110.1 . .
O1B C29B H29B 110.1 . .
H29A C29B H29B 108.4 . .
C29B C30B C31B 107.8(6) . .
C29B C30B H30A 110.2 . .
C31B C30B H30A 110.2 . .
C29B C30B H30B 110.2 . .
C31B C30B H30B 110.2 . .
H30A C30B H30B 108.5 . .
C32B C31B C30B 107.2(6) . .
C32B C31B H31C 110.3 . .
C30B C31B H31C 110.3 . .
C32B C31B H31D 110.3 . .
C30B C31B H31D 110.3 . .
H31C C31B H31D 108.5 . .
C31B C32B O1B 109.0(7) . .
C31B C32B H32C 109.9 . .
O1B C32B H32C 109.9 . .
C31B C32B H32D 109.9 . .
O1B C32B H32D 109.9 . .
H32C C32B H32D 108.3 . .
C34 C33 C38 120.0 . .
C34 C33 H33A 120.0 . .
C38 C33 H33A 120.0 . .
C33 C34 C35 120.0 . .
C33 C34 H34A 120.0 . .
C35 C34 H34A 120.0 . .
C36 C35 C34 120.0 . .
C36 C35 H35A 120.0 . .
C34 C35 H35A 120.0 . .
C35 C36 C37 120.0 . .
C35 C36 H36A 120.0 . .
C37 C36 H36A 120.0 . .
C36 C37 C38 120.0 . .
C36 C37 H37A 120.0 . .
C38 C37 H37A 120.0 . .
C37 C38 C33 120.0 . .
C37 C38 H38A 120.0 . .
C33 C38 H38A 120.0 . .

loop_
_geom_bond_atom_site_label_1
_geom_bond_atom_site_label_2
_geom_bond_distance
_geom_bond_site_symmetry_2
Li1 O1B 1.938(7) .
Li1 O1 2.010(13) .
Li1 N2 2.122(5) .
Li1 C1 2.256(5) 2_666
Li1 C1 2.316(5) .
Li1 Li1 2.463(9) 2_666
Li1 C16 2.733(5) .
N1 C1 1.390(3) .
N1 C8 1.393(3) .
N1 C9 1.457(3) .
N2 C16 1.284(3) .
N2 C17 1.437(3) .
C1 C2 1.413(3) .
C1 Li1 2.256(5) 2_666
C2 C16 1.423(3) .
C2 C3 1.439(3) .
C3 C4 1.394(3) .
C3 C8 1.400(3) .
C4 C5 1.379(3) .
C4 H4 0.9300 .
C5 C6 1.386(4) .
C5 H5 0.9300 .
C6 C7 1.378(3) .
C6 H6 0.9300 .
C7 C8 1.387(3) .
C7 H7 0.9300 .
C9 C10 1.515(3) .
C9 H9A 0.9700 .
C9 H9B 0.9700 .
C10 C15B 1.333(11) .
C10 C11 1.374(6) .
C10 C15 1.382(8) .
C10 C11B 1.401(6) .
C11 C12 1.381(6) .
C11 H11 0.9300 .
C12 C13 1.374(7) .
C12 H12 0.9300 .
C13 C14 1.371(7) .
C13 H13 0.9300 .
C14 C15 1.384(6) .
C14 H14 0.9300 .
C15 H15 0.9300 .
C11B C12B 1.389(6) .
C11B H11A 0.9300 .
C12B C13B 1.366(6) .
C12B H12A 0.9300 .
C13B C14B 1.370(7) .
C13B H13A 0.9300 .
C14B C15B 1.385(6) .
C14B H14A 0.9300 .
C15B H15A 0.9300 .
C16 H16 0.9300 .
C17 C22 1.397(4) .
C17 C18 1.400(4) .
C18 C19 1.391(4) .
C18 C23 1.513(4) .
C19 C20 1.368(5) .
C19 H19 0.9300 .
C20 C21 1.363(4) .
C20 H20 0.9300 .
C21 C22 1.397(4) .
C21 H21 0.9300 .
C22 C26 1.508(4) .
C23 C25 1.527(4) .
C23 C24 1.528(4) .
C23 H23 0.9800 .
C24 H24A 0.9600 .
C24 H24B 0.9600 .
C24 H24C 0.9600 .
C25 H25A 0.9600 .
C25 H25B 0.9600 .
C25 H25C 0.9600 .
C26 C27 1.527(4) .
C26 C28 1.529(4) .
C26 H26 0.9800 .
C27 H27A 0.9600 .
C27 H27B 0.9600 .
C27 H27C 0.9600 .
C28 H28A 0.9600 .
C28 H28B 0.9600 .
C28 H28C 0.9600 .
O1 C29 1.492(15) .
O1 C32 1.522(14) .
C29 C30 1.399(13) .
C29 H29C 0.9700 .
C29 H29D 0.9700 .
C30 C31 1.424(13) .
C30 H30C 0.9700 .
C30 H30D 0.9700 .
C31 C32 1.395(13) .
C31 H31A 0.9700 .
C31 H31B 0.9700 .
C32 H32A 0.9700 .
C32 H32B 0.9700 .
O1B C29B 1.490(7) .
O1B C32B 1.496(8) .
C29B C30B 1.432(7) .
C29B H29A 0.9700 .
C29B H29B 0.9700 .
C30B C31B 1.476(8) .
C30B H30A 0.9700 .
C30B H30B 0.9700 .
C31B C32B 1.382(7) .
C31B H31C 0.9700 .
C31B H31D 0.9700 .
C32B H32C 0.9700 .
C32B H32D 0.9700 .
C33 C34 1.3900 .
C33 C38 1.3900 .
C33 H33A 0.9300 .
C34 C35 1.3900 .
C34 H34A 0.9300 .
C35 C36 1.3900 .
C35 H35A 0.9300 .
C36 C37 1.3900 .
C36 H36A 0.9300 .
C37 C38 1.3900 .
C37 H37A 0.9300 .
C38 H38A 0.9300 .
